data_4113880
loop_
_publ_author_name
'Amos B. Smith'
'Naoki Kanoh'
'Haruaki Ishiyama'
'Noriaki Minakawa'
'Jon D. Rainier'
'Richard A. Hartz'
'Young Shin Cho'
'Haifeng Cui'
'William H. Moser'

_publ_contact_author_address
;
Department of Chemistry
University of Pennsylvania
3301 Spruce St.
Philadelphia, PA 19104
USA
;
_publ_contact_author_email smithab@sas.upenn.edu
_publ_contact_author_name
;
Dr. Amos B. Smith III
;
_publ_contact_author_phone 1-215-898-4860
_publ_section_title
;
 Tremorgenic Indole Alkaloids. The Total Synthesis of (-)-Penitrem D
;
_journal_name_full 'Journal of the American Chemical Society'
_journal_page_first 8228
_journal_page_last 8237
_journal_paper_doi 10.1021/ja034842k
_journal_volume 125
_journal_year 2003
_chemical_formula_sum 'C17 H26 O2'
_chemical_formula_weight 262.38
_chemical_melting_point 358(1)
_chemical_name_systematic
;
3-isopropenyl-6a-methyl-2,3,4a,5,6,6a,7,8,9,10-decahydro-1H-benzo[f]chromen-2-ol
;
_space_group_IT_number 4
_symmetry_cell_setting monoclinic
_symmetry_Int_Tables_number 4
_symmetry_space_group_name_Hall 'P 2yb'
_symmetry_space_group_name_H-M 'P 1 21 1'
_atom_sites_solution_hydrogens geom
_atom_sites_solution_primary direct
_atom_sites_solution_secondary difmap
_cell_angle_alpha 90.00
_cell_angle_beta 102.922(4)
_cell_angle_gamma 90.00
_cell_formula_units_Z 2
_cell_length_a 9.7585(9)
_cell_length_b 7.1081(5)
_cell_length_c 11.1343(8)
_cell_measurement_temperature 200(2)
_cell_volume 752.77(10)
_computing_structure_refinement 'SHELXL-93 (Sheldrick, 1993)'
_computing_structure_solution 'SIR92 (Altomare, 1993)'
_diffrn_ambient_temperature 200(2)
_diffrn_measurement_device 'image plate area detector'
_diffrn_measurement_device_type 'Rigaku R-AXIS IIc'
_diffrn_measurement_method 'phi oscillations'
_diffrn_radiation_monochromator graphite
_diffrn_radiation_source 'rotating anode'
_diffrn_radiation_type MoK\a
_diffrn_radiation_wavelength 0.71069
_diffrn_reflns_av_R_equivalents 0.0330
_diffrn_reflns_av_sigmaI/netI 0.0423
_diffrn_reflns_limit_h_max 11
_diffrn_reflns_limit_h_min -11
_diffrn_reflns_limit_k_max 8
_diffrn_reflns_limit_k_min -8
_diffrn_reflns_limit_l_max 13
_diffrn_reflns_limit_l_min -13
_diffrn_reflns_number 4678
_diffrn_reflns_theta_max 25.34
_diffrn_reflns_theta_min 2.51
_exptl_absorpt_coefficient_mu 0.074
_exptl_absorpt_correction_type none
_exptl_crystal_density_diffrn 1.158
_exptl_crystal_F_000 288
_exptl_crystal_preparation hexanes
_exptl_crystal_size_max 0.25
_exptl_crystal_size_mid 0.15
_exptl_crystal_size_min 0.02
_refine_diff_density_max 0.143
_refine_diff_density_min -0.151
_refine_diff_density_rms 0.036
_refine_ls_extinction_method none
_refine_ls_goodness_of_fit_all 1.205
_refine_ls_goodness_of_fit_obs 1.222
_refine_ls_hydrogen_treatment refall
_refine_ls_matrix_type full
_refine_ls_number_parameters 276
_refine_ls_number_reflns 2627
_refine_ls_number_restraints 1
_refine_ls_restrained_S_all 1.204
_refine_ls_restrained_S_obs 1.221
_refine_ls_R_factor_all 0.0674
_refine_ls_R_factor_obs 0.0582
_refine_ls_shift/esd_max 0.000
_refine_ls_shift/esd_mean 0.000
_refine_ls_structure_factor_coef Fsqd
_refine_ls_weighting_details 'w=1/[\s^2^(Fo^2^)+(0.0267P)^2^+0.3287P] where P=(Fo^2^+2Fc^2^)/3'
_refine_ls_weighting_scheme calc
_refine_ls_wR_factor_all 0.1148
_refine_ls_wR_factor_obs 0.1087
_reflns_number_observed 2323
_reflns_number_total 2627
_reflns_observed_criterion >2sigma(I)
_cod_data_source_file ja034842ksi20030224_044947_3.cif
_cod_data_source_block Cmpd(+)28
_cod_depositor_comments
;
The following automatic conversions were performed:

'_refine_ls_weighting_scheme' value 'calc
w=1/[\s^2^(Fo^2^)+(0.0267P)^2^+0.3287P] where P=(Fo^2^+2Fc^2^)/3' was
changed to 'calc'. New tag '_refine_ls_weighting_details' was
created. The value of the new tag was set to
'w=1/[\s^2^(Fo^2^)+(0.0267P)^2^+0.3287P] where P=(Fo^2^+2Fc^2^)/3'.

Automatic conversion script
Id: cif_fix_values 3143 2015-03-26 13:38:13Z robertas 
;
_cod_original_sg_symbol_H-M 'P 21 '
_cod_database_code 4113880

loop_
_symmetry_equiv_pos_as_xyz
'x, y, z'
'-x, y+1/2, -z'

loop_
_atom_site_aniso_label
_atom_site_aniso_U_11
_atom_site_aniso_U_22
_atom_site_aniso_U_33
_atom_site_aniso_U_23
_atom_site_aniso_U_13
_atom_site_aniso_U_12
C1 0.043(2) 0.035(2) 0.034(2) 0.0003(14) 0.0069(14) 0.003(2)
C2 0.046(2) 0.030(2) 0.032(2) 0.0000(13) 0.0120(15) 0.0040(14)
C3 0.050(2) 0.029(2) 0.037(2) -0.0005(14) 0.020(2) 0.0003(14)
C4 0.046(2) 0.0250(15) 0.027(2) 0.0020(12) 0.0115(13) -0.0025(13)
C5 0.043(2) 0.030(2) 0.029(2) 0.0004(12) 0.0120(14) 0.0000(14)
C6 0.049(2) 0.035(2) 0.051(2) -0.007(2) 0.021(2) -0.006(2)
C7 0.059(2) 0.048(2) 0.059(2) -0.004(2) 0.026(2) -0.007(2)
C8 0.061(3) 0.051(2) 0.065(3) -0.007(2) 0.037(2) -0.004(2)
C9 0.056(2) 0.042(2) 0.044(2) -0.002(2) 0.025(2) 0.002(2)
C10 0.048(2) 0.032(2) 0.032(2) 0.0010(14) 0.0135(15) 0.002(2)
C11 0.056(2) 0.032(2) 0.042(2) -0.008(2) 0.020(2) -0.002(2)
C12 0.056(2) 0.029(2) 0.038(2) -0.0070(15) 0.018(2) -0.005(2)
C13 0.045(2) 0.034(2) 0.028(2) 0.0014(14) 0.0131(14) -0.002(2)
C15 0.035(2) 0.048(2) 0.038(2) -0.003(2) 0.0075(14) 0.005(2)
C16 0.040(2) 0.061(2) 0.048(2) 0.000(2) 0.017(2) -0.003(2)
C17 0.054(3) 0.059(2) 0.061(3) -0.003(2) 0.022(2) 0.012(2)
C19 0.067(3) 0.038(2) 0.048(2) 0.007(2) 0.015(2) 0.016(2)
O14 0.0444(13) 0.0290(11) 0.0356(11) -0.0019(9) 0.0154(9) -0.0005(10)
O18 0.0517(15) 0.0427(14) 0.0330(12) 0.0003(10) 0.0090(10) -0.0032(11)

loop_
_atom_site_label
_atom_site_type_symbol
_atom_site_fract_x
_atom_site_fract_y
_atom_site_fract_z
_atom_site_U_iso_or_equiv
_atom_site_thermal_displace_type
_atom_site_occupancy
_atom_site_calc_flag
C1 C 0.6740(3) 0.2471(4) 0.1755(3) 0.0374(7) Uani 1 d
C2 C 0.5471(4) 0.1229(4) 0.1264(3) 0.0358(7) Uani 1 d
C3 C 0.4491(4) 0.1236(4) 0.2156(3) 0.0370(8) Uani 1 d
C4 C 0.4212(4) 0.3181(4) 0.2620(3) 0.0322(7) Uani 1 d
C5 C 0.2982(3) 0.3716(4) 0.2867(3) 0.0335(7) Uani 1 d
C6 C 0.1676(4) 0.2509(5) 0.2584(3) 0.0436(8) Uani 1 d
C7 C 0.1100(5) 0.2136(6) 0.3733(4) 0.0533(10) Uani 1 d
C8 C 0.0808(4) 0.3981(6) 0.4329(4) 0.0553(10) Uani 1 d
C9 C 0.2136(4) 0.5179(5) 0.4610(3) 0.0453(9) Uani 1 d
C10 C 0.2784(4) 0.5572(4) 0.3489(3) 0.0369(8) Uani 1 d
C11 C 0.4197(4) 0.6580(5) 0.3959(3) 0.0421(8) Uani 1 d
C12 C 0.5141(4) 0.6457(4) 0.3044(3) 0.0396(8) Uani 1 d
C13 C 0.5497(3) 0.4419(5) 0.2899(3) 0.0349(7) Uani 1 d
C15 C 0.7785(3) 0.2525(5) 0.0948(3) 0.0407(8) Uani 1 d
C16 C 0.8237(4) 0.4120(6) 0.0558(3) 0.0487(9) Uani 1 d
C17 C 0.8288(5) 0.0620(6) 0.0647(4) 0.0567(10) Uani 1 d
C19 C 0.1787(5) 0.6875(5) 0.2590(4) 0.0507(9) Uani 1 d
O14 O 0.6267(2) 0.4343(3) 0.1933(2) 0.0353(5) Uani 1 d
O18 O 0.4776(2) 0.1943(3) 0.0081(2) 0.0426(6) Uani 1 d
H1 H 0.7277(31) 0.1908(48) 0.2587(30) 0.039(8) Uiso 1 d
H2 H 0.5756(34) -0.0170(50) 0.1143(30) 0.046(10) Uiso 1 d
H3A H 0.3502(37) 0.0591(49) 0.1738(30) 0.042(9) Uiso 1 d
H3B H 0.4985(43) 0.0473(59) 0.2947(39) 0.066(12) Uiso 1 d
H6A H 0.0863(37) 0.3183(51) 0.1883(34) 0.056(11) Uiso 1 d
H6B H 0.1891(39) 0.1365(59) 0.2233(36) 0.058(12) Uiso 1 d
H7A H 0.0243(44) 0.1285(57) 0.3473(37) 0.067(12) Uiso 1 d
H7B H 0.1794(40) 0.1408(53) 0.4395(37) 0.054(11) Uiso 1 d
H8A H 0.0014(41) 0.4737(60) 0.3776(35) 0.063(12) Uiso 1 d
H8B H 0.0471(39) 0.3739(61) 0.5142(39) 0.074(13) Uiso 1 d
H9A H 0.1950(42) 0.6534(63) 0.4986(38) 0.073(13) Uiso 1 d
H9B H 0.2908(37) 0.4506(60) 0.5232(34) 0.057(11) Uiso 1 d
H11A H 0.4011(36) 0.7999(52) 0.4156(32) 0.054(11) Uiso 1 d
H11B H 0.4688(31) 0.5965(43) 0.4795(30) 0.033(8) Uiso 1 d
H12A H 0.4667(34) 0.6960(55) 0.2248(34) 0.046(10) Uiso 1 d
H12B H 0.6095(41) 0.7215(64) 0.3344(36) 0.073(12) Uiso 1 d
H13 H 0.6151(29) 0.3899(45) 0.3713(27) 0.037(9) Uiso 1 d
H16A H 0.7877(43) 0.5462(60) 0.0809(39) 0.069(12) Uiso 1 d
H16B H 0.8932(38) 0.4109(61) 0.0067(33) 0.057(11) Uiso 1 d
H17A H 0.8567(41) -0.0108(55) 0.1437(38) 0.063(12) Uiso 1 d
H17B H 0.9171(51) 0.0784(63) 0.0236(43) 0.088(15) Uiso 1 d
H17C H 0.7459(49) -0.0149(65) 0.0032(42) 0.088(16) Uiso 1 d
H18 H 0.4451(65) 0.0824(86) -0.0390(59) 0.146(25) Uiso 1 d
H19B H 0.1581(44) 0.8105(61) 0.3014(39) 0.079(14) Uiso 1 d
H19C H 0.0751(48) 0.6176(62) 0.2171(40) 0.076(13) Uiso 1 d
H19A H 0.2252(36) 0.7306(54) 0.1938(34) 0.049(10) Uiso 1 d

loop_
_atom_type_symbol
_atom_type_description
_atom_type_scat_dispersion_real
_atom_type_scat_dispersion_imag
_atom_type_scat_source
C C 0.0033 0.0016 'International Tables Vol C Tables 4.2.6.8 and 6.1.1.4'
H H 0.0000 0.0000 'International Tables Vol C Tables 4.2.6.8 and 6.1.1.4'
O O 0.0106 0.0060 'International Tables Vol C Tables 4.2.6.8 and 6.1.1.4'

loop_
_geom_angle_atom_site_label_1
_geom_angle_atom_site_label_2
_geom_angle_atom_site_label_3
_geom_angle
O14 C1 C15 109.9(3)
O14 C1 C2 109.1(2)
C15 C1 C2 114.0(3)
O14 C1 H1 110.4(19)
C15 C1 H1 105.6(17)
C2 C1 H1 107.8(18)
O18 C2 C1 107.7(2)
O18 C2 C3 111.1(3)
C1 C2 C3 110.1(3)
O18 C2 H2 107.6(18)
C1 C2 H2 112.3(18)
C3 C2 H2 108.0(18)
C4 C3 C2 114.2(3)
C4 C3 H3A 108.8(18)
C2 C3 H3A 110.5(17)
C4 C3 H3B 105.4(23)
C2 C3 H3B 107.8(23)
H3A C3 H3B 109.9(29)
C5 C4 C13 122.2(3)
C5 C4 C3 124.2(3)
C13 C4 C3 113.3(3)
C4 C5 C6 123.2(3)
C4 C5 C10 123.2(3)
C6 C5 C10 113.6(3)
C5 C6 C7 112.0(3)
C5 C6 H6A 110.2(19)
C7 C6 H6A 109.2(18)
C5 C6 H6B 108.7(24)
C7 C6 H6B 110.6(23)
H6A C6 H6B 106.0(30)
C8 C7 C6 110.7(3)
C8 C7 H7A 114.3(21)
C6 C7 H7A 107.3(23)
C8 C7 H7B 106.3(21)
C6 C7 H7B 112.4(21)
H7A C7 H7B 105.9(31)
C9 C8 C7 109.7(3)
C9 C8 H8A 108.8(23)
C7 C8 H8A 112.2(23)
C9 C8 H8B 109.4(22)
C7 C8 H8B 111.2(24)
H8A C8 H8B 105.4(29)
C8 C9 C10 114.7(3)
C8 C9 H9A 111.6(22)
C10 C9 H9A 106.6(21)
C8 C9 H9B 110.0(22)
C10 C9 H9B 105.0(20)
H9A C9 H9B 108.5(32)
C5 C10 C11 111.3(3)
C5 C10 C19 110.6(3)
C11 C10 C19 109.2(3)
C5 C10 C9 109.1(3)
C11 C10 C9 107.9(3)
C19 C10 C9 108.8(3)
C12 C11 C10 112.1(3)
C12 C11 H11A 110.6(19)
C10 C11 H11A 109.4(19)
C12 C11 H11B 110.4(18)
C10 C11 H11B 107.9(17)
H11A C11 H11B 106.3(25)
C13 C12 C11 108.4(3)
C13 C12 H12A 109.3(23)
C11 C12 H12A 110.7(19)
C13 C12 H12B 108.3(23)
C11 C12 H12B 112.3(21)
H12A C12 H12B 107.8(30)
O14 C13 C12 106.7(3)
O14 C13 C4 111.9(2)
C12 C13 C4 112.5(3)
O14 C13 H13 108.2(15)
C12 C13 H13 110.8(17)
C4 C13 H13 106.8(16)
C16 C15 C1 122.5(3)
C16 C15 C17 123.3(3)
C1 C15 C17 114.2(3)
C15 C16 H16A 121.5(23)
C15 C16 H16B 120.5(26)
H16A C16 H16B 117.9(35)
C15 C17 H17A 107.9(23)
C15 C17 H17B 109.4(25)
H17A C17 H17B 110.2(32)
C15 C17 H17C 111.1(24)
H17A C17 H17C 108.1(32)
H17B C17 H17C 110.1(33)
C10 C19 H19B 111.7(24)
C10 C19 H19C 112.4(22)
H19B C19 H19C 108.2(32)
C10 C19 H19A 109.8(21)
H19B C19 H19A 104.0(32)
H19C C19 H19A 110.4(30)
C1 O14 C13 112.0(2)
C2 O18 H18 103.7(36)

loop_
_geom_bond_atom_site_label_1
_geom_bond_atom_site_label_2
_geom_bond_distance
C1 O14 1.437(4)
C1 C15 1.503(4)
C1 C2 1.520(4)
C1 H1 1.04(3)
C2 O18 1.433(4)
C2 C3 1.525(4)
C2 H2 1.05(3)
C3 C4 1.522(4)
C3 H3A 1.08(4)
C3 H3B 1.05(4)
C4 C5 1.344(4)
C4 C13 1.507(4)
C5 C6 1.510(4)
C5 C10 1.523(4)
C6 C7 1.532(5)
C6 H6A 1.09(4)
C6 H6B 0.95(4)
C7 C8 1.525(6)
C7 H7A 1.02(4)
C7 H7B 1.02(4)
C8 C9 1.524(5)
C8 H8A 1.03(4)
C8 H8B 1.04(4)
C9 C10 1.545(4)
C9 H9A 1.08(4)
C9 H9B 1.02(4)
C10 C11 1.538(5)
C10 C19 1.540(5)
C11 C12 1.522(5)
C11 H11A 1.06(4)
C11 H11B 1.04(3)
C12 C13 1.507(4)
C12 H12A 0.97(4)
C12 H12B 1.06(4)
C13 O14 1.444(3)
C13 H13 1.05(3)
C15 C16 1.324(5)
C15 C17 1.504(5)
C16 H16A 1.07(4)
C16 H16B 0.96(4)
C17 H17A 1.00(4)
C17 H17B 1.07(5)
C17 H17C 1.08(5)
C19 H19B 1.04(4)
C19 H19C 1.13(5)
C19 H19A 0.99(4)
O18 H18 0.97(6)
